data_4002924
loop_
_publ_author_name
'Chung, Hyunjoong'
'Chen, Shanwen'
'Sengar, Nikita'
'Davies, Daniel W.'
'Garbay, Guillaume'
'Geerts, Yves H.'
'Clancy, Paulette'
'Diao, Ying'

_publ_section_title
;
 Single Atom Substitution Alters the Polymorphic Transition Mechanism in
 Organic Electronic Crystals
;
_journal_name_full 'Chemistry of Materials'
_journal_paper_doi 10.1021/acs.chemmater.9b03436
_journal_year 2019
_chemical_formula_moiety '2(C10 H12 S Si)'
_chemical_formula_sum 'C20 H24 S2 Si2'
_chemical_formula_weight 384.69
_space_group_crystal_system triclinic
_space_group_IT_number 2
_space_group_name_Hall '-P 1'
_space_group_name_H-M_alt 'P -1'
_symmetry_space_group_name_Hall '-P 1'
_symmetry_space_group_name_H-M 'P -1'
_atom_sites_solution_hydrogens geom
_audit_creation_date 2018-04-09
_audit_creation_method
;
Olex2 1.2
(compiled 2017.08.10 svn.r3458 for OlexSys, GUI svn.r5381)
;
_cell_angle_alpha 83.7500(10)
_cell_angle_beta 82.1740(10)
_cell_angle_gamma 88.5200(10)
_cell_formula_units_Z 2
_cell_length_a 7.5473(5)
_cell_length_b 10.0996(6)
_cell_length_c 13.5908(9)
_cell_measurement_reflns_used 9922
_cell_measurement_temperature 298(2)
_cell_measurement_theta_max 15.79
_cell_measurement_theta_min 2.29
_cell_volume 1020.14(11)
_computing_cell_refinement 'SAINT v8.34A (Bruker, 2013)'
_computing_data_reduction 'SAINT v8.34A (Bruker, 2013)'
_computing_molecular_graphics 'Olex2 (Dolomanov et al., 2009)'
_computing_publication_material 'Olex2 (Dolomanov et al., 2009)'
_computing_structure_refinement 'XL (Sheldrick, 2008)'
_diffrn_ambient_temperature 298.15
_diffrn_measured_fraction_theta_full 0.992
_diffrn_measured_fraction_theta_max 0.980
_diffrn_measurement_device_type 'Bruker APEX-II CCD'
_diffrn_measurement_method '\f and \w scans'
_diffrn_radiation_wavelength 0.41328
_diffrn_reflns_av_R_equivalents 0.0506
_diffrn_reflns_av_unetI/netI 0.0321
_diffrn_reflns_Laue_measured_fraction_full 0.992
_diffrn_reflns_Laue_measured_fraction_max 0.980
_diffrn_reflns_limit_h_max 9
_diffrn_reflns_limit_h_min -9
_diffrn_reflns_limit_k_max 13
_diffrn_reflns_limit_k_min -13
_diffrn_reflns_limit_l_max 18
_diffrn_reflns_limit_l_min -17
_diffrn_reflns_number 28467
_diffrn_reflns_point_group_measured_fraction_full 0.992
_diffrn_reflns_point_group_measured_fraction_max 0.980
_diffrn_reflns_theta_full 14.357
_diffrn_reflns_theta_max 15.908
_diffrn_reflns_theta_min 1.179
_diffrn_standards_number 0
_exptl_absorpt_coefficient_mu 0.065
_exptl_absorpt_correction_type none
_exptl_crystal_density_diffrn 1.252
_exptl_crystal_F_000 408
_refine_diff_density_max 0.292
_refine_diff_density_min -0.256
_refine_diff_density_rms 0.046
_refine_ls_extinction_method none
_refine_ls_goodness_of_fit_ref 1.090
_refine_ls_hydrogen_treatment constr
_refine_ls_matrix_type full
_refine_ls_number_parameters 223
_refine_ls_number_reflns 4881
_refine_ls_number_restraints 0
_refine_ls_restrained_S_all 1.090
_refine_ls_R_factor_all 0.0415
_refine_ls_R_factor_gt 0.0346
_refine_ls_shift/su_max 0.001
_refine_ls_shift/su_mean 0.000
_refine_ls_structure_factor_coef Fsqd
_refine_ls_weighting_details 'w=1/[\s^2^(Fo^2^)+(0.0535P)^2^+0.0861P] where P=(Fo^2^+2Fc^2^)/3'
_refine_ls_weighting_scheme calc
_refine_ls_wR_factor_gt 0.0972
_refine_ls_wR_factor_ref 0.1017
_reflns_Friedel_coverage 0.000
_reflns_number_gt 3995
_reflns_number_total 4881
_reflns_threshold_expression 'I > 2\s(I)'
_cod_data_source_file cm9b03436_si_002.cif
_cod_data_source_block 2_a
_cod_database_code 4002924
_shelx_shelxl_version_number 2014/7
_shelx_space_group_comment
;
The symmetry employed for this shelxl refinement is uniquely defined
by the following loop, which should always be used as a source of
symmetry information in preference to the above space-group names.
They are only intended as comments.
;
_olex2_refinement_description
;
1. Fixed Uiso
 At 1.2 times of:
  All C(H) groups
 At 1.5 times of:
  All C(H,H,H) groups
2.a Aromatic/amide H refined with riding coordinates:
 C3(H3), C4(H4), C6(H6), C13(H13), C14(H14), C16(H16)
2.b Idealised Me refined as rotating group:
 C8(H8A,H8B,H8C), C9(H9A,H9B,H9C), C10(H10A,H10B,H10C), C18(H18A,H18B,H18C),
 C19(H19A,H19B,H19C), C20(H20A,H20B,H20C)
;
_olex2_submission_special_instructions 'No special instructions were received'

loop_
_space_group_symop_operation_xyz
'x, y, z'
'-x, -y, -z'

loop_
_atom_site_label
_atom_site_type_symbol
_atom_site_fract_x
_atom_site_fract_y
_atom_site_fract_z
_atom_site_U_iso_or_equiv
_atom_site_adp_type
_atom_site_occupancy
_atom_site_site_symmetry_order
_atom_site_calc_flag
_atom_site_refinement_flags_posn
S1 S 0.88147(6) 0.94284(4) 0.64589(3) 0.04369(12) Uani 1 1 d .
Si1 Si 1.04078(6) 0.58034(4) 0.18488(3) 0.04376(12) Uani 1 1 d .
C1 C 0.96168(18) 0.94116(14) 0.52035(10) 0.0358(3) Uani 1 1 d .
C2 C 0.96426(18) 0.84244(14) 0.45234(11) 0.0360(3) Uani 1 1 d .
C3 C 0.9038(2) 0.71158(15) 0.46616(12) 0.0425(3) Uani 1 1 d .
H3 H 0.8481 0.6758 0.5283 0.051 Uiso 1 1 calc R
C4 C 0.9274(2) 0.63557(15) 0.38680(12) 0.0444(3) Uani 1 1 d .
H4 H 0.8872 0.5482 0.3968 0.053 Uiso 1 1 calc R
C5 C 1.00993(19) 0.68535(15) 0.29157(11) 0.0392(3) Uani 1 1 d .
C6 C 1.06879(19) 0.81611(14) 0.27818(11) 0.0397(3) Uani 1 1 d .
H6 H 1.1230 0.8519 0.2157 0.048 Uiso 1 1 calc R
C7 C 1.04726(18) 0.89375(14) 0.35733(11) 0.0368(3) Uani 1 1 d .
C8 C 0.8585(3) 0.6193(3) 0.10678(17) 0.0769(7) Uani 1 1 d .
H8A H 0.7452 0.5989 0.1463 0.115 Uiso 1 1 calc GR
H8B H 0.8748 0.5669 0.0513 0.115 Uiso 1 1 calc GR
H8C H 0.8613 0.7122 0.0824 0.115 Uiso 1 1 calc GR
C9 C 1.0364(3) 0.40128(18) 0.23416(16) 0.0630(5) Uani 1 1 d .
H9A H 1.1311 0.3824 0.2743 0.095 Uiso 1 1 calc GR
H9B H 1.0522 0.3476 0.1794 0.095 Uiso 1 1 calc GR
H9C H 0.9235 0.3814 0.2742 0.095 Uiso 1 1 calc GR
C10 C 1.2612(3) 0.6194(2) 0.10804(14) 0.0592(4) Uani 1 1 d .
H10A H 1.2612 0.7107 0.0796 0.089 Uiso 1 1 calc GR
H10B H 1.2811 0.5624 0.0554 0.089 Uiso 1 1 calc GR
H10C H 1.3547 0.6053 0.1495 0.089 Uiso 1 1 calc GR
S2 S 0.44698(6) 0.56103(4) 0.35508(3) 0.04496(12) Uani 1 1 d .
Si2 Si 0.39750(6) 0.91981(4) 0.81641(3) 0.04283(12) Uani 1 1 d .
C11 C 0.47071(18) 0.56020(13) 0.47993(10) 0.0356(3) Uani 1 1 d .
C12 C 0.44315(18) 0.65922(14) 0.54836(10) 0.0360(3) Uani 1 1 d .
C13 C 0.3890(2) 0.79231(15) 0.53545(12) 0.0434(3) Uani 1 1 d .
H13 H 0.3613 0.8301 0.4738 0.052 Uiso 1 1 calc R
C14 C 0.3772(2) 0.86729(15) 0.61501(12) 0.0445(3) Uani 1 1 d .
H14 H 0.3418 0.9561 0.6055 0.053 Uiso 1 1 calc R
C15 C 0.41613(19) 0.81532(15) 0.70951(11) 0.0391(3) Uani 1 1 d .
C16 C 0.4698(2) 0.68221(14) 0.72217(11) 0.0401(3) Uani 1 1 d .
H16 H 0.4968 0.6447 0.7840 0.048 Uiso 1 1 calc R
C17 C 0.48303(19) 0.60542(14) 0.64284(11) 0.0371(3) Uani 1 1 d .
C18 C 0.1703(3) 0.9013(2) 0.88915(15) 0.0648(5) Uani 1 1 d .
H18A H 0.0819 0.9297 0.8465 0.097 Uiso 1 1 calc GR
H18B H 0.1604 0.9550 0.9438 0.097 Uiso 1 1 calc GR
H18C H 0.1513 0.8096 0.9146 0.097 Uiso 1 1 calc GR
C19 C 0.5705(3) 0.8625(2) 0.89813(14) 0.0613(5) Uani 1 1 d .
H19A H 0.5493 0.7713 0.9244 0.092 Uiso 1 1 calc GR
H19B H 0.5640 0.9169 0.9522 0.092 Uiso 1 1 calc GR
H19C H 0.6870 0.8699 0.8597 0.092 Uiso 1 1 calc GR
C20 C 0.4316(3) 1.09749(17) 0.76750(15) 0.0587(5) Uani 1 1 d .
H20A H 0.5452 1.1071 0.7262 0.088 Uiso 1 1 calc GR
H20B H 0.4291 1.1503 0.8223 0.088 Uiso 1 1 calc GR
H20C H 0.3380 1.1270 0.7287 0.088 Uiso 1 1 calc GR

loop_
_atom_site_aniso_label
_atom_site_aniso_U_11
_atom_site_aniso_U_22
_atom_site_aniso_U_33
_atom_site_aniso_U_23
_atom_site_aniso_U_13
_atom_site_aniso_U_12
S1 0.0583(2) 0.03505(19) 0.0361(2) -0.00784(15) 0.00436(16) -0.00928(16)
Si1 0.0481(2) 0.0422(2) 0.0445(2) -0.01764(18) -0.00871(18) 0.00103(18)
C1 0.0387(7) 0.0346(7) 0.0342(7) -0.0079(5) -0.0016(5) -0.0020(5)
C2 0.0369(7) 0.0355(7) 0.0364(7) -0.0079(6) -0.0037(5) -0.0019(5)
C3 0.0482(8) 0.0380(7) 0.0404(8) -0.0074(6) 0.0014(6) -0.0084(6)
C4 0.0512(8) 0.0357(7) 0.0471(9) -0.0103(6) -0.0029(7) -0.0084(6)
C5 0.0413(7) 0.0375(7) 0.0411(8) -0.0116(6) -0.0076(6) -0.0008(6)
C6 0.0451(7) 0.0392(7) 0.0349(7) -0.0076(6) -0.0023(6) -0.0010(6)
C7 0.0410(7) 0.0324(7) 0.0378(7) -0.0076(6) -0.0045(6) -0.0019(6)
C8 0.0720(13) 0.0989(17) 0.0719(14) -0.0430(13) -0.0303(11) 0.0199(12)
C9 0.0718(12) 0.0422(9) 0.0766(13) -0.0205(9) -0.0036(10) -0.0040(8)
C10 0.0637(11) 0.0657(11) 0.0484(10) -0.0150(8) -0.0004(8) -0.0044(9)
S2 0.0658(3) 0.03409(19) 0.0376(2) -0.00694(15) -0.01569(17) 0.00870(17)
Si2 0.0475(2) 0.0403(2) 0.0422(2) -0.01438(18) -0.00403(17) 0.00314(18)
C11 0.0398(7) 0.0336(7) 0.0346(7) -0.0061(5) -0.0079(5) 0.0013(5)
C12 0.0386(7) 0.0354(7) 0.0351(7) -0.0071(5) -0.0065(5) 0.0013(5)
C13 0.0561(9) 0.0359(7) 0.0400(8) -0.0057(6) -0.0133(6) 0.0066(6)
C14 0.0538(9) 0.0337(7) 0.0479(9) -0.0096(6) -0.0113(7) 0.0090(6)
C15 0.0406(7) 0.0371(7) 0.0406(8) -0.0100(6) -0.0039(6) -0.0006(6)
C16 0.0477(8) 0.0373(7) 0.0362(7) -0.0058(6) -0.0080(6) 0.0016(6)
C17 0.0407(7) 0.0324(7) 0.0394(8) -0.0062(6) -0.0080(6) 0.0023(6)
C18 0.0592(11) 0.0736(13) 0.0593(12) -0.0129(10) 0.0044(9) 0.0009(9)
C19 0.0666(11) 0.0690(12) 0.0538(11) -0.0236(9) -0.0168(8) 0.0108(9)
C20 0.0661(11) 0.0414(9) 0.0697(12) -0.0189(8) -0.0036(9) 0.0013(8)

loop_
_atom_type_symbol
_atom_type_description
_atom_type_scat_dispersion_real
_atom_type_scat_dispersion_imag
_atom_type_scat_source
C C 0.0000 0.0010 'International Tables Vol C Tables 4.2.6.8 and 6.1.1.4'
H H 0.0000 0.0000 'International Tables Vol C Tables 4.2.6.8 and 6.1.1.4'
S S 0.0440 0.0410 'International Tables Vol C Tables 4.2.6.8 and 6.1.1.4'
Si Si 0.0270 0.0230 'International Tables Vol C Tables 4.2.6.8 and 6.1.1.4'

loop_
_geom_angle_atom_site_label_1
_geom_angle_atom_site_label_2
_geom_angle_atom_site_label_3
_geom_angle
_geom_angle_site_symmetry_1
_geom_angle_site_symmetry_3
C1 S1 C7 90.71(7) . 2_776
C8 Si1 C5 109.11(8) . .
C8 Si1 C9 110.25(11) . .
C8 Si1 C10 109.49(11) . .
C9 Si1 C5 109.55(8) . .
C9 Si1 C10 109.47(9) . .
C10 Si1 C5 108.96(8) . .
C1 C1 S1 112.19(14) 2_776 .
C1 C1 C2 114.58(16) 2_776 .
C2 C1 S1 133.22(11) . .
C3 C2 C1 131.36(14) . .
C3 C2 C7 118.90(13) . .
C7 C2 C1 109.73(13) . .
C2 C3 H3 120.3 . .
C4 C3 C2 119.40(14) . .
C4 C3 H3 120.3 . .
C3 C4 H4 118.8 . .
C3 C4 C5 122.36(14) . .
C5 C4 H4 118.8 . .
C4 C5 Si1 121.65(11) . .
C6 C5 Si1 120.43(11) . .
C6 C5 C4 117.92(13) . .
C5 C6 H6 119.7 . .
C7 C6 C5 120.51(14) . .
C7 C6 H6 119.7 . .
C2 C7 S1 112.79(10) . 2_776
C6 C7 S1 126.31(11) . 2_776
C6 C7 C2 120.90(13) . .
Si1 C8 H8A 109.5 . .
Si1 C8 H8B 109.5 . .
Si1 C8 H8C 109.5 . .
H8A C8 H8B 109.5 . .
H8A C8 H8C 109.5 . .
H8B C8 H8C 109.5 . .
Si1 C9 H9A 109.5 . .
Si1 C9 H9B 109.5 . .
Si1 C9 H9C 109.5 . .
H9A C9 H9B 109.5 . .
H9A C9 H9C 109.5 . .
H9B C9 H9C 109.5 . .
Si1 C10 H10A 109.5 . .
Si1 C10 H10B 109.5 . .
Si1 C10 H10C 109.5 . .
H10A C10 H10B 109.5 . .
H10A C10 H10C 109.5 . .
H10B C10 H10C 109.5 . .
C11 S2 C17 90.74(7) . 2_666
C18 Si2 C15 109.40(8) . .
C18 Si2 C19 109.87(10) . .
C19 Si2 C15 108.83(7) . .
C20 Si2 C15 109.53(8) . .
C20 Si2 C18 108.86(9) . .
C20 Si2 C19 110.34(10) . .
C11 C11 S2 112.40(14) 2_666 .
C11 C11 C12 114.35(16) 2_666 .
C12 C11 S2 133.25(11) . .
C13 C12 C11 131.37(13) . .
C13 C12 C17 118.72(13) . .
C17 C12 C11 109.91(12) . .
C12 C13 H13 120.4 . .
C14 C13 C12 119.28(14) . .
C14 C13 H13 120.4 . .
C13 C14 H14 118.6 . .
C13 C14 C15 122.75(13) . .
C15 C14 H14 118.6 . .
C14 C15 Si2 121.69(11) . .
C16 C15 Si2 120.50(11) . .
C16 C15 C14 117.80(13) . .
C15 C16 H16 119.9 . .
C17 C16 C15 120.21(13) . .
C17 C16 H16 119.9 . .
C12 C17 S2 112.60(10) . 2_666
C16 C17 S2 126.13(11) . 2_666
C16 C17 C12 121.25(13) . .
Si2 C18 H18A 109.5 . .
Si2 C18 H18B 109.5 . .
Si2 C18 H18C 109.5 . .
H18A C18 H18B 109.5 . .
H18A C18 H18C 109.5 . .
H18B C18 H18C 109.5 . .
Si2 C19 H19A 109.5 . .
Si2 C19 H19B 109.5 . .
Si2 C19 H19C 109.5 . .
H19A C19 H19B 109.5 . .
H19A C19 H19C 109.5 . .
H19B C19 H19C 109.5 . .
Si2 C20 H20A 109.5 . .
Si2 C20 H20B 109.5 . .
Si2 C20 H20C 109.5 . .
H20A C20 H20B 109.5 . .
H20A C20 H20C 109.5 . .
H20B C20 H20C 109.5 . .

loop_
_geom_bond_atom_site_label_1
_geom_bond_atom_site_label_2
_geom_bond_distance
_geom_bond_site_symmetry_2
S1 C1 1.7327(14) .
S1 C7 1.7432(14) 2_776
Si1 C5 1.8739(15) .
Si1 C8 1.858(2) .
Si1 C9 1.8583(19) .
Si1 C10 1.8669(19) .
C1 C1 1.363(3) 2_776
C1 C2 1.4295(19) .
C2 C3 1.394(2) .
C2 C7 1.407(2) .
C3 H3 0.9300 .
C3 C4 1.380(2) .
C4 H4 0.9300 .
C4 C5 1.404(2) .
C5 C6 1.389(2) .
C6 H6 0.9300 .
C6 C7 1.3884(19) .
C7 S1 1.7432(14) 2_776
C8 H8A 0.9600 .
C8 H8B 0.9600 .
C8 H8C 0.9600 .
C9 H9A 0.9600 .
C9 H9B 0.9600 .
C9 H9C 0.9600 .
C10 H10A 0.9600 .
C10 H10B 0.9600 .
C10 H10C 0.9600 .
S2 C11 1.7293(14) .
S2 C17 1.7476(14) 2_666
Si2 C15 1.8748(15) .
Si2 C18 1.8623(19) .
Si2 C19 1.8678(19) .
Si2 C20 1.8563(19) .
C11 C11 1.366(3) 2_666
C11 C12 1.4309(19) .
C12 C13 1.3943(19) .
C12 C17 1.407(2) .
C13 H13 0.9300 .
C13 C14 1.378(2) .
C14 H14 0.9300 .
C14 C15 1.400(2) .
C15 C16 1.393(2) .
C16 H16 0.9300 .
C16 C17 1.3866(19) .
C17 S2 1.7475(14) 2_666
C18 H18A 0.9600 .
C18 H18B 0.9600 .
C18 H18C 0.9600 .
C19 H19A 0.9600 .
C19 H19B 0.9600 .
C19 H19C 0.9600 .
C20 H20A 0.9600 .
C20 H20B 0.9600 .
C20 H20C 0.9600 .

loop_
_geom_torsion_atom_site_label_1
_geom_torsion_atom_site_label_2
_geom_torsion_atom_site_label_3
_geom_torsion_atom_site_label_4
_geom_torsion
_geom_torsion_site_symmetry_1
_geom_torsion_site_symmetry_4
S1 C1 C2 C3 -1.2(3) . .
S1 C1 C2 C7 -179.90(12) . .
Si1 C5 C6 C7 -179.51(11) . .
C1 C1 C2 C3 178.42(17) 2_776 .
C1 C1 C2 C7 -0.3(2) 2_776 .
C1 C2 C3 C4 -178.33(15) . .
C1 C2 C7 S1 0.15(15) . 2_776
C1 C2 C7 C6 179.03(13) . .
C2 C3 C4 C5 -0.3(2) . .
C3 C2 C7 S1 -178.74(11) . 2_776
C3 C2 C7 C6 0.1(2) . .
C3 C4 C5 Si1 179.94(12) . .
C3 C4 C5 C6 -0.1(2) . .
C4 C5 C6 C7 0.5(2) . .
C5 C6 C7 S1 178.16(12) . 2_776
C5 C6 C7 C2 -0.6(2) . .
C7 S1 C1 C1 0.18(16) 2_776 2_776
C7 S1 C1 C2 179.79(15) 2_776 .
C7 C2 C3 C4 0.3(2) . .
C8 Si1 C5 C4 98.05(16) . .
C8 Si1 C5 C6 -81.90(16) . .
C9 Si1 C5 C4 -22.74(15) . .
C9 Si1 C5 C6 157.32(13) . .
C10 Si1 C5 C4 -142.46(13) . .
C10 Si1 C5 C6 37.59(15) . .
S2 C11 C12 C13 -1.0(3) . .
S2 C11 C12 C17 -179.93(12) . .
Si2 C15 C16 C17 179.90(11) . .
C11 C11 C12 C13 178.37(18) 2_666 .
C11 C11 C12 C17 -0.6(2) 2_666 .
C11 C12 C13 C14 -178.49(16) . .
C11 C12 C17 S2 0.37(16) . 2_666
C11 C12 C17 C16 178.92(13) . .
C12 C13 C14 C15 -0.5(2) . .
C13 C12 C17 S2 -178.71(12) . 2_666
C13 C12 C17 C16 -0.2(2) . .
C13 C14 C15 Si2 -179.68(13) . .
C13 C14 C15 C16 0.3(2) . .
C14 C15 C16 C17 -0.1(2) . .
C15 C16 C17 S2 178.37(12) . 2_666
C15 C16 C17 C12 0.0(2) . .
C17 S2 C11 C11 0.23(16) 2_666 2_666
C17 S2 C11 C12 179.61(15) 2_666 .
C17 C12 C13 C14 0.4(2) . .
C18 Si2 C15 C14 92.39(15) . .
C18 Si2 C15 C16 -87.61(14) . .
C19 Si2 C15 C14 -147.56(14) . .
C19 Si2 C15 C16 32.44(15) . .
C20 Si2 C15 C14 -26.86(15) . .
C20 Si2 C15 C16 153.14(13) . .
